data_7046561
loop_
_publ_author_name
'Lv, Hai-Ting'
'Li, Hua-Min'
'Zou, Guo-Dong'
'Cui, Ying'
'Huang, Yang'
'Fan, Yang'

_publ_section_title
;
 Titanium-oxo clusters functionalized with catecholate-type ligands:
 modulating the optical properties through charge-transfer transitions.
;
_journal_issue 24
_journal_name_full 'Dalton transactions (Cambridge, England : 2003)'
_journal_page_first 8158
_journal_page_last 8163
_journal_paper_doi 10.1039/c8dt01844h
_journal_volume 47
_journal_year 2018
_chemical_formula_moiety 'C30 H50 N O12 P Ti3'
_chemical_formula_sum 'C30 H50 N O12 P Ti3'
_chemical_formula_weight 791.38
_space_group_crystal_system monoclinic
_space_group_IT_number 14
_space_group_name_Hall '-P 2yn'
_space_group_name_H-M_alt 'P 1 21/n 1'
_symmetry_space_group_name_Hall '-P 2yn'
_symmetry_space_group_name_H-M 'P 1 21/n 1'
_atom_sites_solution_hydrogens geom
_audit_creation_method SHELXL-2016/6
_audit_update_record
;
2018-05-22 deposited with the CCDC.
2018-06-04 downloaded from the CCDC.
;
_cell_angle_alpha 90
_cell_angle_beta 110.627(7)
_cell_angle_gamma 90
_cell_formula_units_Z 4
_cell_length_a 14.5622(9)
_cell_length_b 19.8886(8)
_cell_length_c 14.7162(9)
_cell_measurement_reflns_used 2896
_cell_measurement_temperature 295(2)
_cell_measurement_theta_max 24.8510
_cell_measurement_theta_min 2.9990
_cell_volume 3988.9(4)
_computing_cell_refinement 'CrysAlisPro 1.171.38.41 (Rigaku OD, 2015)'
_computing_data_collection 'CrysAlisPro 1.171.38.41 (Rigaku OD, 2015)'
_computing_data_reduction 'CrysAlisPro 1.171.38.41 (Rigaku OD, 2015)'
_computing_structure_refinement 'SHELXL-2016/6 (Sheldrick, 2016)'
_computing_structure_solution 'SHELXT-2018/2 (Sheldrick, 2018)'
_diffrn_ambient_temperature 295(2)
_diffrn_detector_area_resol_mean 16.1213
_diffrn_measured_fraction_theta_full 0.998
_diffrn_measured_fraction_theta_max 0.998
_diffrn_measurement_device_type 'Xcalibur, Eos, Gemini'
_diffrn_measurement_method '\w scans'
_diffrn_radiation_type MoK\a
_diffrn_radiation_wavelength 0.71073
_diffrn_reflns_av_R_equivalents 0.0520
_diffrn_reflns_av_unetI/netI 0.0912
_diffrn_reflns_Laue_measured_fraction_full 0.998
_diffrn_reflns_Laue_measured_fraction_max 0.998
_diffrn_reflns_limit_h_max 16
_diffrn_reflns_limit_h_min -17
_diffrn_reflns_limit_k_max 23
_diffrn_reflns_limit_k_min -24
_diffrn_reflns_limit_l_max 18
_diffrn_reflns_limit_l_min -12
_diffrn_reflns_number 16063
_diffrn_reflns_point_group_measured_fraction_full 0.998
_diffrn_reflns_point_group_measured_fraction_max 0.998
_diffrn_reflns_theta_full 25.242
_diffrn_reflns_theta_max 25.999
_diffrn_reflns_theta_min 2.958
_diffrn_source 'fine-focus sealed X-ray tube'
_exptl_absorpt_coefficient_mu 0.679
_exptl_absorpt_correction_T_max 1.00000
_exptl_absorpt_correction_T_min 0.41489
_exptl_absorpt_correction_type multi-scan
_exptl_absorpt_process_details
;
CrysAlisPro 1.171.38.41 (Rigaku Oxford Diffraction, 2015)
Empirical absorption correction using spherical harmonics,
 implemented in SCALE3 ABSPACK scaling algorithm.
;
_exptl_crystal_colour yellow
_exptl_crystal_density_diffrn 1.318
_exptl_crystal_description block
_exptl_crystal_F_000 1656
_exptl_crystal_size_max 0.15
_exptl_crystal_size_mid 0.14
_exptl_crystal_size_min 0.12
_refine_diff_density_max 0.418
_refine_diff_density_min -0.332
_refine_diff_density_rms 0.066
_refine_ls_extinction_method none
_refine_ls_goodness_of_fit_ref 1.022
_refine_ls_hydrogen_treatment constr
_refine_ls_matrix_type full
_refine_ls_number_parameters 436
_refine_ls_number_reflns 7827
_refine_ls_number_restraints 15
_refine_ls_restrained_S_all 1.033
_refine_ls_R_factor_all 0.1192
_refine_ls_R_factor_gt 0.0619
_refine_ls_shift/su_max 0.000
_refine_ls_shift/su_mean 0.000
_refine_ls_structure_factor_coef Fsqd
_refine_ls_weighting_details 'w=1/[\s^2^(Fo^2^)+(0.0546P)^2^+1.2583P] where P=(Fo^2^+2Fc^2^)/3'
_refine_ls_weighting_scheme calc
_refine_ls_wR_factor_gt 0.1247
_refine_ls_wR_factor_ref 0.1548
_reflns_Friedel_coverage 0.000
_reflns_number_gt 4545
_reflns_number_total 7827
_reflns_threshold_expression 'I > 2\s(I)'
_cod_data_source_file c8dt01844h2.cif
_cod_data_source_block C3
_cod_depositor_comments 'Adding full bibliography for 7046559--7046562.cif.'
_cod_database_code 7046561
_shelx_shelxl_version_number 2016/6
_shelx_space_group_comment
;
The symmetry employed for this shelxl refinement is uniquely defined
by the following loop, which should always be used as a source of
symmetry information in preference to the above space-group names.
They are only intended as comments.
;

loop_
_space_group_symop_operation_xyz
'x, y, z'
'-x+1/2, y+1/2, -z+1/2'
'-x, -y, -z'
'x-1/2, -y-1/2, z-1/2'

loop_
_atom_site_label
_atom_site_type_symbol
_atom_site_fract_x
_atom_site_fract_y
_atom_site_fract_z
_atom_site_U_iso_or_equiv
_atom_site_adp_type
_atom_site_occupancy
_atom_site_site_symmetry_order
_atom_site_calc_flag
_atom_site_refinement_flags_posn
_atom_site_refinement_flags_adp
Ti1 Ti 0.73121(5) 0.51374(4) 0.55540(6) 0.0421(2) Uani 1 1 d . .
Ti2 Ti 0.55252(5) 0.60757(4) 0.46511(6) 0.0399(2) Uani 1 1 d . .
Ti3 Ti 0.57682(6) 0.43117(4) 0.38992(6) 0.0412(2) Uani 1 1 d . .
P1 P 0.38601(8) 0.52661(6) 0.29504(8) 0.0420(3) Uani 1 1 d . .
O1 O 0.59251(18) 0.51650(12) 0.46615(19) 0.0373(6) Uani 1 1 d . .
O2 O 0.48351(19) 0.61976(12) 0.5414(2) 0.0427(7) Uani 1 1 d . .
O3 O 0.3029(2) 0.51101(14) 0.3311(2) 0.0501(8) Uani 1 1 d . .
O4 O 0.4435(2) 0.58790(13) 0.3452(2) 0.0470(7) Uani 1 1 d . .
O5 O 0.4520(2) 0.46677(14) 0.3001(2) 0.0472(7) Uani 1 1 d . .
O6 O 0.6497(2) 0.49022(14) 0.3152(2) 0.0518(8) Uani 1 1 d . .
O7 O 0.7666(2) 0.54229(14) 0.4381(2) 0.0490(8) Uani 1 1 d . .
O8 O 0.5860(2) 0.36644(14) 0.3087(2) 0.0518(8) Uani 1 1 d . .
O9 O 0.70877(19) 0.42190(13) 0.4980(2) 0.0445(7) Uani 1 1 d . .
O10 O 0.8570(2) 0.51386(14) 0.6254(2) 0.0535(8) Uani 1 1 d . .
O11 O 0.6916(2) 0.60741(13) 0.5644(2) 0.0442(7) Uani 1 1 d . .
O12 O 0.5748(2) 0.68420(16) 0.4124(3) 0.0711(10) Uani 1 1 d . .
N1 N 0.8639(4) 0.6555(3) 0.0759(4) 0.0953(17) Uani 1 1 d . .
C1 C 0.3304(4) 0.5489(2) 0.1697(3) 0.0517(12) Uani 1 1 d . .
C2 C 0.2327(4) 0.5619(3) 0.1277(4) 0.092(2) Uani 1 1 d . .
H2 H 0.192417 0.557792 0.164430 0.111 Uiso 1 1 calc R U
C3 C 0.1924(6) 0.5812(4) 0.0317(5) 0.130(3) Uani 1 1 d . .
H3 H 0.125593 0.590128 0.003715 0.156 Uiso 1 1 calc R U
C4 C 0.2513(7) 0.5868(4) -0.0212(5) 0.115(3) Uani 1 1 d . .
H4 H 0.224136 0.598970 -0.086239 0.138 Uiso 1 1 calc R U
C5 C 0.3478(6) 0.5753(4) 0.0177(5) 0.109(2) Uani 1 1 d . .
H5 H 0.387481 0.580854 -0.019343 0.130 Uiso 1 1 calc R U
C6 C 0.3878(4) 0.5551(3) 0.1131(4) 0.0820(17) Uani 1 1 d . .
H6 H 0.454467 0.545486 0.139666 0.098 Uiso 1 1 calc R U
C7 C 0.7219(3) 0.5298(2) 0.3485(3) 0.0448(11) Uani 1 1 d . .
C8 C 0.7576(3) 0.5641(2) 0.2772(4) 0.0479(11) Uani 1 1 d . .
C9 C 0.7137(4) 0.5541(2) 0.1793(4) 0.0655(14) Uani 1 1 d . .
H9 H 0.659619 0.525666 0.157202 0.079 Uiso 1 1 calc R U
C10 C 0.7466(4) 0.5843(3) 0.1125(4) 0.0782(17) Uani 1 1 d . .
H10 H 0.713720 0.576944 0.046512 0.094 Uiso 1 1 calc R U
C11 C 0.8292(4) 0.6261(3) 0.1430(4) 0.0655(15) Uani 1 1 d . .
C12 C 0.8738(4) 0.6370(2) 0.2421(4) 0.0611(14) Uani 1 1 d . .
H12 H 0.928248 0.665041 0.264584 0.073 Uiso 1 1 calc R U
C13 C 0.8389(3) 0.6070(2) 0.3074(4) 0.0528(12) Uani 1 1 d . .
H13 H 0.869946 0.615454 0.373368 0.063 Uiso 1 1 calc R U
C14 C 0.9514(5) 0.6964(3) 0.1078(5) 0.099(2) Uani 1 1 d . .
H14A H 0.944680 0.730866 0.150672 0.148 Uiso 1 1 calc R U
H14B H 0.960673 0.716760 0.052492 0.148 Uiso 1 1 calc R U
H14C H 1.007065 0.668746 0.141407 0.148 Uiso 1 1 calc R U
C15 C 0.8222(6) 0.6394(4) -0.0241(5) 0.150(3) Uani 1 1 d . .
H15A H 0.829878 0.592214 -0.032880 0.225 Uiso 1 1 calc R U
H15B H 0.854768 0.664595 -0.059526 0.225 Uiso 1 1 calc R U
H15C H 0.753669 0.650602 -0.047607 0.225 Uiso 1 1 calc R U
C16 C 0.5857(5) 0.3585(3) 0.2129(4) 0.0801(18) Uani 1 1 d . .
H16 H 0.592635 0.403566 0.189105 0.096 Uiso 1 1 calc R U
C17 C 0.6724(5) 0.3193(3) 0.2135(5) 0.110(2) Uani 1 1 d . .
H17A H 0.730834 0.345201 0.243974 0.165 Uiso 1 1 calc R U
H17B H 0.666647 0.308945 0.148022 0.165 Uiso 1 1 calc R U
H17C H 0.675968 0.278272 0.249022 0.165 Uiso 1 1 calc R U
C18 C 0.4906(6) 0.3323(4) 0.1490(5) 0.143(3) Uani 1 1 d . .
H18A H 0.483320 0.286609 0.166396 0.214 Uiso 1 1 calc R U
H18B H 0.487522 0.333992 0.082820 0.214 Uiso 1 1 calc R U
H18C H 0.438756 0.359172 0.156099 0.214 Uiso 1 1 calc R U
C19 C 0.7621(4) 0.3592(3) 0.5226(4) 0.0703(16) Uani 1 1 d . .
H19 H 0.717630 0.324937 0.482619 0.084 Uiso 1 1 calc R U
C20 C 0.7795(5) 0.3396(3) 0.6234(5) 0.111(2) Uani 1 1 d . .
H20A H 0.830403 0.367212 0.666457 0.166 Uiso 1 1 calc R U
H20B H 0.799138 0.293282 0.632607 0.166 Uiso 1 1 calc R U
H20C H 0.720267 0.345505 0.637229 0.166 Uiso 1 1 calc R U
C21 C 0.8475(4) 0.3587(3) 0.4925(5) 0.106(2) Uani 1 1 d . .
H21A H 0.826442 0.364454 0.423387 0.158 Uiso 1 1 calc R U
H21B H 0.881308 0.316607 0.510224 0.158 Uiso 1 1 calc R U
H21C H 0.890778 0.394776 0.524037 0.158 Uiso 1 1 calc R U
C22 C 0.9599(4) 0.5109(3) 0.6742(5) 0.0846(18) Uani 1 1 d . .
H22 H 0.980723 0.465719 0.663068 0.101 Uiso 1 1 calc R U
C23 C 0.9833(5) 0.5175(4) 0.7799(5) 0.130(3) Uani 1 1 d . .
H23A H 0.959929 0.560022 0.793621 0.195 Uiso 1 1 calc R U
H23B H 1.053063 0.514870 0.812481 0.195 Uiso 1 1 calc R U
H23C H 0.952153 0.481824 0.802204 0.195 Uiso 1 1 calc R U
C24 C 1.0112(5) 0.5584(4) 0.6329(7) 0.141(3) Uani 1 1 d . .
H24A H 0.994808 0.549148 0.564947 0.212 Uiso 1 1 calc R U
H24B H 1.080713 0.553781 0.665459 0.212 Uiso 1 1 calc R U
H24C H 0.991660 0.603431 0.641035 0.212 Uiso 1 1 calc R U
C25 C 0.7493(4) 0.6601(3) 0.6259(4) 0.0715(16) Uani 1 1 d . .
H25 H 0.802243 0.637537 0.677545 0.086 Uiso 1 1 calc R U
C26 C 0.6937(5) 0.6954(4) 0.6728(7) 0.169(4) Uani 1 1 d . .
H26A H 0.633794 0.711273 0.625100 0.253 Uiso 1 1 calc R U
H26B H 0.730985 0.733027 0.707788 0.253 Uiso 1 1 calc R U
H26C H 0.678713 0.665870 0.717260 0.253 Uiso 1 1 calc R U
C27 C 0.7983(5) 0.7013(3) 0.5703(5) 0.118(3) Uani 1 1 d . .
H27A H 0.835863 0.672317 0.544617 0.178 Uiso 1 1 calc R U
H27B H 0.840952 0.733775 0.612927 0.178 Uiso 1 1 calc R U
H27C H 0.749250 0.724119 0.517988 0.178 Uiso 1 1 calc R U
C28 C 0.5496(7) 0.7247(3) 0.3315(5) 0.137(3) Uani 1 1 d D U
H28 H 0.488936 0.700037 0.297530 0.164 Uiso 1 1 calc DR U
C29 C 0.5014(8) 0.7832(4) 0.3380(6) 0.206(4) Uani 1 1 d D U
H29A H 0.544289 0.811237 0.388064 0.309 Uiso 1 1 calc R U
H29B H 0.444187 0.772408 0.353260 0.309 Uiso 1 1 calc R U
H29C H 0.481996 0.806527 0.277021 0.309 Uiso 1 1 calc R U
C30 C 0.5904(7) 0.7106(5) 0.2623(6) 0.190(4) Uani 1 1 d D U
H30A H 0.539730 0.709428 0.199324 0.285 Uiso 1 1 calc DR U
H30B H 0.622633 0.667665 0.275843 0.285 Uiso 1 1 calc R U
H30C H 0.637337 0.744744 0.263331 0.285 Uiso 1 1 calc R U

loop_
_atom_site_aniso_label
_atom_site_aniso_U_11
_atom_site_aniso_U_22
_atom_site_aniso_U_33
_atom_site_aniso_U_23
_atom_site_aniso_U_13
_atom_site_aniso_U_12
Ti1 0.0340(4) 0.0515(5) 0.0389(5) 0.0034(4) 0.0104(4) -0.0024(4)
Ti2 0.0399(5) 0.0413(4) 0.0375(5) 0.0045(4) 0.0125(4) -0.0030(4)
Ti3 0.0416(5) 0.0427(4) 0.0400(5) -0.0012(4) 0.0153(4) -0.0014(4)
P1 0.0394(7) 0.0510(7) 0.0325(7) 0.0061(5) 0.0088(5) -0.0014(6)
O1 0.0329(15) 0.0409(15) 0.0363(17) -0.0008(13) 0.0101(13) 0.0006(13)
O2 0.0440(17) 0.0416(15) 0.0443(19) -0.0001(13) 0.0177(14) -0.0006(13)
O3 0.0465(18) 0.0619(19) 0.0403(18) 0.0082(15) 0.0134(15) 0.0003(15)
O4 0.0491(19) 0.0459(17) 0.0392(19) 0.0054(14) 0.0073(15) -0.0004(14)
O5 0.0443(18) 0.0529(17) 0.0404(19) -0.0022(14) 0.0100(14) 0.0003(15)
O6 0.054(2) 0.0565(19) 0.051(2) -0.0029(15) 0.0254(17) -0.0135(16)
O7 0.0443(18) 0.0603(19) 0.047(2) 0.0000(16) 0.0223(16) -0.0054(15)
O8 0.059(2) 0.0539(18) 0.048(2) -0.0039(15) 0.0247(17) -0.0029(15)
O9 0.0385(17) 0.0447(17) 0.051(2) 0.0055(14) 0.0163(15) 0.0049(14)
O10 0.0331(17) 0.067(2) 0.056(2) 0.0009(16) 0.0100(15) -0.0016(15)
O11 0.0397(17) 0.0471(17) 0.0438(19) -0.0042(14) 0.0120(14) -0.0063(14)
O12 0.075(2) 0.063(2) 0.062(2) 0.0242(18) 0.0072(19) -0.0208(18)
N1 0.109(4) 0.121(4) 0.071(4) 0.006(3) 0.050(3) -0.039(3)
C1 0.057(3) 0.057(3) 0.036(3) 0.006(2) 0.010(2) -0.004(2)
C2 0.063(4) 0.156(6) 0.047(4) 0.028(4) 0.006(3) 0.013(4)
C3 0.093(6) 0.212(9) 0.061(5) 0.041(5) -0.001(4) 0.027(5)
C4 0.140(7) 0.138(6) 0.036(4) 0.021(4) -0.005(5) -0.003(6)
C5 0.131(7) 0.155(7) 0.049(4) 0.019(4) 0.043(5) -0.022(5)
C6 0.079(4) 0.120(5) 0.047(4) 0.005(3) 0.022(3) -0.015(4)
C7 0.047(3) 0.048(3) 0.046(3) 0.003(2) 0.025(2) 0.004(2)
C8 0.052(3) 0.051(3) 0.051(3) -0.001(2) 0.031(2) -0.001(2)
C9 0.065(3) 0.081(4) 0.056(4) 0.000(3) 0.029(3) -0.026(3)
C10 0.088(4) 0.105(4) 0.045(3) 0.009(3) 0.027(3) -0.024(4)
C11 0.066(4) 0.070(3) 0.070(4) 0.007(3) 0.036(3) -0.009(3)
C12 0.061(3) 0.058(3) 0.075(4) -0.007(3) 0.036(3) -0.014(3)
C13 0.057(3) 0.054(3) 0.053(3) -0.002(2) 0.026(3) -0.001(2)
C14 0.119(6) 0.105(5) 0.096(5) 0.007(4) 0.067(5) -0.035(4)
C15 0.168(8) 0.219(9) 0.081(6) 0.017(6) 0.066(6) -0.074(7)
C16 0.119(5) 0.070(4) 0.062(4) -0.013(3) 0.045(4) -0.001(4)
C17 0.135(6) 0.117(5) 0.109(6) -0.018(4) 0.083(5) 0.003(5)
C18 0.130(7) 0.224(9) 0.064(5) -0.053(6) 0.022(5) -0.042(6)
C19 0.067(4) 0.061(3) 0.088(5) 0.021(3) 0.033(3) 0.023(3)
C20 0.141(6) 0.092(5) 0.112(6) 0.042(4) 0.059(5) 0.050(4)
C21 0.088(5) 0.119(5) 0.130(6) 0.018(4) 0.064(5) 0.046(4)
C22 0.044(3) 0.095(4) 0.099(5) -0.004(4) 0.006(3) 0.002(3)
C23 0.101(6) 0.154(7) 0.085(6) 0.002(5) -0.030(4) -0.012(5)
C24 0.066(5) 0.172(8) 0.194(9) 0.015(6) 0.055(6) -0.029(5)
C25 0.068(4) 0.062(3) 0.073(4) -0.020(3) 0.011(3) -0.016(3)
C26 0.111(6) 0.184(8) 0.207(10) -0.147(8) 0.052(7) -0.042(6)
C27 0.103(5) 0.087(5) 0.144(7) 0.004(4) 0.017(5) -0.051(4)
C28 0.233(8) 0.105(5) 0.123(6) 0.075(4) 0.126(6) 0.082(5)
C29 0.334(12) 0.151(7) 0.134(8) 0.055(6) 0.083(8) 0.141(8)
C30 0.243(10) 0.228(9) 0.154(8) 0.099(7) 0.137(8) 0.104(7)

loop_
_atom_type_symbol
_atom_type_description
_atom_type_scat_dispersion_real
_atom_type_scat_dispersion_imag
_atom_type_scat_source
C C 0.0033 0.0016 'International Tables Vol C Tables 4.2.6.8 and 6.1.1.4'
H H 0.0000 0.0000 'International Tables Vol C Tables 4.2.6.8 and 6.1.1.4'
N N 0.0061 0.0033 'International Tables Vol C Tables 4.2.6.8 and 6.1.1.4'
O O 0.0106 0.0060 'International Tables Vol C Tables 4.2.6.8 and 6.1.1.4'
P P 0.1023 0.0942 'International Tables Vol C Tables 4.2.6.8 and 6.1.1.4'
Ti Ti 0.2776 0.4457 'International Tables Vol C Tables 4.2.6.8 and 6.1.1.4'

loop_
_geom_angle_atom_site_label_1
_geom_angle_atom_site_label_2
_geom_angle_atom_site_label_3
_geom_angle
_geom_angle_site_symmetry_1
_geom_angle_site_symmetry_3
O10 Ti1 O3 91.49(13) . 3_666
O10 Ti1 O11 103.23(13) . .
O3 Ti1 O11 90.72(12) 3_666 .
O10 Ti1 O1 174.68(13) . .
O3 Ti1 O1 93.81(11) 3_666 .
O11 Ti1 O1 76.37(11) . .
O10 Ti1 O9 103.38(13) . .
O3 Ti1 O9 94.48(12) 3_666 .
O11 Ti1 O9 152.72(12) . .
O1 Ti1 O9 76.58(11) . .
O10 Ti1 O7 88.48(13) . .
O3 Ti1 O7 178.40(12) 3_666 .
O11 Ti1 O7 87.73(12) . .
O1 Ti1 O7 86.21(11) . .
O9 Ti1 O7 87.08(12) . .
O2 Ti2 O12 112.86(15) . .
O2 Ti2 O1 111.51(12) . .
O12 Ti2 O1 135.47(15) . .
O2 Ti2 O4 97.96(13) . .
O12 Ti2 O4 89.59(13) . .
O1 Ti2 O4 88.03(11) . .
O2 Ti2 O11 100.89(13) . .
O12 Ti2 O11 91.48(13) . .
O1 Ti2 O11 76.61(11) . .
O4 Ti2 O11 159.04(12) . .
O8 Ti3 O2 97.58(13) . 3_666
O8 Ti3 O5 94.54(13) . .
O2 Ti3 O5 93.43(12) 3_666 .
O8 Ti3 O1 163.96(12) . .
O2 Ti3 O1 98.05(11) 3_666 .
O5 Ti3 O1 88.13(11) . .
O8 Ti3 O9 100.65(13) . .
O2 Ti3 O9 91.32(12) 3_666 .
O5 Ti3 O9 163.34(11) . .
O1 Ti3 O9 75.40(11) . .
O8 Ti3 O6 83.35(12) . .
O2 Ti3 O6 178.24(13) 3_666 .
O5 Ti3 O6 87.99(12) . .
O1 Ti3 O6 80.94(11) . .
O9 Ti3 O6 87.03(12) . .
O8 Ti3 Ti2 116.37(10) . 3_666
O2 Ti3 Ti2 19.96(8) 3_666 3_666
O5 Ti3 Ti2 85.30(8) . 3_666
O1 Ti3 Ti2 79.59(8) . 3_666
O9 Ti3 Ti2 93.95(8) . 3_666
O6 Ti3 Ti2 159.58(8) . 3_666
O4 P1 O5 112.07(17) . .
O4 P1 O3 111.49(17) . .
O5 P1 O3 113.16(16) . .
O4 P1 C1 105.95(19) . .
O5 P1 C1 107.1(2) . .
O3 P1 C1 106.6(2) . .
Ti2 O1 Ti1 105.62(12) . .
Ti2 O1 Ti3 145.97(15) . .
Ti1 O1 Ti3 103.65(11) . .
Ti2 O2 Ti3 139.03(15) . 3_666
P1 O3 Ti1 145.22(19) . 3_666
P1 O4 Ti2 137.31(17) . .
P1 O5 Ti3 137.48(18) . .
C7 O6 Ti3 129.8(3) . .
C7 O7 Ti1 129.2(3) . .
C16 O8 Ti3 140.2(3) . .
C19 O9 Ti1 133.8(3) . .
C19 O9 Ti3 123.5(3) . .
Ti1 O9 Ti3 102.60(12) . .
C22 O10 Ti1 174.6(4) . .
C25 O11 Ti1 127.5(3) . .
C25 O11 Ti2 131.3(3) . .
Ti1 O11 Ti2 101.19(12) . .
C28 O12 Ti2 147.1(5) . .
C11 N1 C15 120.9(5) . .
C11 N1 C14 120.5(5) . .
C15 N1 C14 118.1(5) . .
C2 C1 C6 117.9(5) . .
C2 C1 P1 122.4(4) . .
C6 C1 P1 119.7(4) . .
C1 C2 C3 121.1(6) . .
C1 C2 H2 119.5 . .
C3 C2 H2 119.5 . .
C4 C3 C2 119.1(7) . .
C4 C3 H3 120.5 . .
C2 C3 H3 120.5 . .
C5 C4 C3 121.6(7) . .
C5 C4 H4 119.2 . .
C3 C4 H4 119.2 . .
C4 C5 C6 119.3(6) . .
C4 C5 H5 120.3 . .
C6 C5 H5 120.3 . .
C5 C6 C1 120.9(6) . .
C5 C6 H6 119.5 . .
C1 C6 H6 119.5 . .
O6 C7 O7 124.9(4) . .
O6 C7 C8 117.4(4) . .
O7 C7 C8 117.6(4) . .
C9 C8 C13 116.9(4) . .
C9 C8 C7 121.7(4) . .
C13 C8 C7 121.4(4) . .
C8 C9 C10 122.5(5) . .
C8 C9 H9 118.7 . .
C10 C9 H9 118.7 . .
C9 C10 C11 120.4(5) . .
C9 C10 H10 119.8 . .
C11 C10 H10 119.8 . .
N1 C11 C12 121.9(5) . .
N1 C11 C10 120.6(5) . .
C12 C11 C10 117.5(5) . .
C13 C12 C11 121.1(5) . .
C13 C12 H12 119.5 . .
C11 C12 H12 119.5 . .
C12 C13 C8 121.5(5) . .
C12 C13 H13 119.2 . .
C8 C13 H13 119.2 . .
N1 C14 H14A 109.5 . .
N1 C14 H14B 109.5 . .
H14A C14 H14B 109.5 . .
N1 C14 H14C 109.5 . .
H14A C14 H14C 109.5 . .
H14B C14 H14C 109.5 . .
N1 C15 H15A 109.5 . .
N1 C15 H15B 109.5 . .
H15A C15 H15B 109.5 . .
N1 C15 H15C 109.5 . .
H15A C15 H15C 109.5 . .
H15B C15 H15C 109.5 . .
O8 C16 C18 110.4(5) . .
O8 C16 C17 110.4(5) . .
C18 C16 C17 115.3(6) . .
O8 C16 H16 106.8 . .
C18 C16 H16 106.8 . .
C17 C16 H16 106.8 . .
C16 C17 H17A 109.5 . .
C16 C17 H17B 109.5 . .
H17A C17 H17B 109.5 . .
C16 C17 H17C 109.5 . .
H17A C17 H17C 109.5 . .
H17B C17 H17C 109.5 . .
C16 C18 H18A 109.5 . .
C16 C18 H18B 109.5 . .
H18A C18 H18B 109.5 . .
C16 C18 H18C 109.5 . .
H18A C18 H18C 109.5 . .
H18B C18 H18C 109.5 . .
O9 C19 C21 111.6(4) . .
O9 C19 C20 111.6(4) . .
C21 C19 C20 116.3(5) . .
O9 C19 H19 105.4 . .
C21 C19 H19 105.4 . .
C20 C19 H19 105.4 . .
C19 C20 H20A 109.5 . .
C19 C20 H20B 109.5 . .
H20A C20 H20B 109.5 . .
C19 C20 H20C 109.5 . .
H20A C20 H20C 109.5 . .
H20B C20 H20C 109.5 . .
C19 C21 H21A 109.5 . .
C19 C21 H21B 109.5 . .
H21A C21 H21B 109.5 . .
C19 C21 H21C 109.5 . .
H21A C21 H21C 109.5 . .
H21B C21 H21C 109.5 . .
O10 C22 C24 111.4(5) . .
O10 C22 C23 110.0(5) . .
C24 C22 C23 114.7(6) . .
O10 C22 H22 106.7 . .
C24 C22 H22 106.7 . .
C23 C22 H22 106.7 . .
C22 C23 H23A 109.5 . .
C22 C23 H23B 109.5 . .
H23A C23 H23B 109.5 . .
C22 C23 H23C 109.5 . .
H23A C23 H23C 109.5 . .
H23B C23 H23C 109.5 . .
C22 C24 H24A 109.5 . .
C22 C24 H24B 109.5 . .
H24A C24 H24B 109.5 . .
C22 C24 H24C 109.5 . .
H24A C24 H24C 109.5 . .
H24B C24 H24C 109.5 . .
C26 C25 O11 111.0(5) . .
C26 C25 C27 117.1(6) . .
O11 C25 C27 109.7(5) . .
C26 C25 H25 106.1 . .
O11 C25 H25 106.1 . .
C27 C25 H25 106.1 . .
C25 C26 H26A 109.5 . .
C25 C26 H26B 109.5 . .
H26A C26 H26B 109.5 . .
C25 C26 H26C 109.5 . .
H26A C26 H26C 109.5 . .
H26B C26 H26C 109.5 . .
C25 C27 H27A 109.5 . .
C25 C27 H27B 109.5 . .
H27A C27 H27B 109.5 . .
C25 C27 H27C 109.5 . .
H27A C27 H27C 109.5 . .
H27B C27 H27C 109.5 . .
O12 C28 C30 117.9(6) . .
O12 C28 C29 114.9(6) . .
C30 C28 C29 125.8(7) . .
O12 C28 H28 93.8 . .
C30 C28 H28 93.8 . .
C29 C28 H28 93.8 . .
C28 C29 H29A 109.5 . .
C28 C29 H29B 109.5 . .
H29A C29 H29B 109.5 . .
C28 C29 H29C 109.5 . .
H29A C29 H29C 109.5 . .
H29B C29 H29C 109.5 . .
C28 C30 H30A 109.5 . .
C28 C30 H30B 109.5 . .
H30A C30 H30B 109.5 . .
C28 C30 H30C 109.5 . .
H30A C30 H30C 109.5 . .
H30B C30 H30C 109.5 . .

loop_
_geom_bond_atom_site_label_1
_geom_bond_atom_site_label_2
_geom_bond_distance
_geom_bond_site_symmetry_2
Ti1 O10 1.757(3) .
Ti1 O3 1.965(3) 3_666
Ti1 O11 1.968(3) .
Ti1 O1 1.985(3) .
Ti1 O9 1.991(3) .
Ti1 O7 2.048(3) .
Ti2 O2 1.768(3) .
Ti2 O12 1.790(3) .
Ti2 O1 1.901(3) .
Ti2 O4 1.953(3) .
Ti2 O11 2.038(3) .
Ti3 O8 1.793(3) .
Ti3 O2 1.856(3) 3_666
Ti3 O5 1.964(3) .
Ti3 O1 2.002(3) .
Ti3 O9 2.025(3) .
Ti3 O6 2.129(3) .
P1 O4 1.515(3) .
P1 O5 1.515(3) .
P1 O3 1.516(3) .
P1 C1 1.789(5) .
O6 C7 1.267(5) .
O7 C7 1.273(5) .
O8 C16 1.417(6) .
O9 C19 1.447(5) .
O10 C22 1.416(6) .
O11 C25 1.446(5) .
O12 C28 1.375(6) .
N1 C11 1.388(6) .
N1 C15 1.416(8) .
N1 C14 1.443(7) .
C1 C2 1.362(6) .
C1 C6 1.377(7) .
C2 C3 1.380(8) .
C2 H2 0.9300 .
C3 C4 1.351(9) .
C3 H3 0.9300 .
C4 C5 1.336(9) .
C4 H4 0.9300 .
C5 C6 1.377(8) .
C5 H5 0.9300 .
C6 H6 0.9300 .
C7 C8 1.490(6) .
C8 C9 1.369(6) .
C8 C13 1.399(6) .
C9 C10 1.375(6) .
C9 H9 0.9300 .
C10 C11 1.399(7) .
C10 H10 0.9300 .
C11 C12 1.389(7) .
C12 C13 1.372(6) .
C12 H12 0.9300 .
C13 H13 0.9300 .
C14 H14A 0.9600 .
C14 H14B 0.9600 .
C14 H14C 0.9600 .
C15 H15A 0.9600 .
C15 H15B 0.9600 .
C15 H15C 0.9600 .
C16 C18 1.468(8) .
C16 C17 1.482(7) .
C16 H16 0.9800 .
C17 H17A 0.9600 .
C17 H17B 0.9600 .
C17 H17C 0.9600 .
C18 H18A 0.9600 .
C18 H18B 0.9600 .
C18 H18C 0.9600 .
C19 C21 1.460(7) .
C19 C20 1.467(7) .
C19 H19 0.9800 .
C20 H20A 0.9600 .
C20 H20B 0.9600 .
C20 H20C 0.9600 .
C21 H21A 0.9600 .
C21 H21B 0.9600 .
C21 H21C 0.9600 .
C22 C24 1.464(8) .
C22 C23 1.475(8) .
C22 H22 0.9800 .
C23 H23A 0.9600 .
C23 H23B 0.9600 .
C23 H23C 0.9600 .
C24 H24A 0.9600 .
C24 H24B 0.9600 .
C24 H24C 0.9600 .
C25 C26 1.421(8) .
C25 C27 1.503(8) .
C25 H25 0.9800 .
C26 H26A 0.9600 .
C26 H26B 0.9600 .
C26 H26C 0.9600 .
C27 H27A 0.9600 .
C27 H27B 0.9600 .
C27 H27C 0.9600 .
C28 C30 1.378(7) .
C28 C29 1.380(7) .
C28 H28 0.9800 .
C29 H29A 0.9600 .
C29 H29B 0.9600 .
C29 H29C 0.9600 .
C30 H30A 0.9600 .
C30 H30B 0.9600 .
C30 H30C 0.9600 .
